data_1549786
loop_
_publ_author_name
'Faizova, Radmila'
'White, Sarah'
'Scopelliti, Rosario'
'Mazzanti, Marinella'

_publ_section_title
;
 The effect of iron binding on uranyl(v) stability.
;
_journal_issue 38
_journal_name_full 'Chemical science'
_journal_page_first 7520
_journal_page_last 7527
_journal_paper_doi 10.1039/c8sc02099j
_journal_volume 9
_journal_year 2018
_chemical_formula_moiety 'C27 H28 N4 O5 U, C5 H5 N'
_chemical_formula_sum 'C32 H33 N5 O5 U'
_chemical_formula_weight 805.66
_space_group_crystal_system triclinic
_space_group_IT_number 2
_space_group_name_Hall '-P 1'
_space_group_name_H-M_alt 'P -1'
_symmetry_space_group_name_Hall '-P 1'
_symmetry_space_group_name_H-M 'P -1'
_atom_sites_solution_hydrogens geom
_atom_sites_solution_primary direct
_atom_sites_solution_secondary difmap
_audit_creation_method SHELXL-2018/1
_audit_update_record
;
2018-05-09 deposited with the CCDC.
2018-08-01 downloaded from the CCDC.
;
_cell_angle_alpha 82.2874(17)
_cell_angle_beta 68.197(3)
_cell_angle_gamma 79.3609(17)
_cell_formula_units_Z 2
_cell_length_a 10.3182(3)
_cell_length_b 12.47104(19)
_cell_length_c 12.8143(3)
_cell_measurement_reflns_used 9156
_cell_measurement_temperature 100.01(10)
_cell_measurement_theta_max 75.7620
_cell_measurement_theta_min 4.6560
_cell_volume 1500.76(7)
_computing_cell_refinement 'CrysAlisPro 1.171.38.46 (Rigaku OD, 2015)'
_computing_data_collection 'CrysAlisPro 1.171.38.46 (Rigaku OD, 2015)'
_computing_data_reduction 'CrysAlisPro 1.171.38.46 (Rigaku OD, 2015)'
_computing_molecular_graphics 'Mercury 3.10 (CCDC, 2017)'
_computing_publication_material 'CIFTAb (Sheldrick, 2015)'
_computing_structure_refinement 'SHELXL-2018/1 (Sheldrick, 2018)'
_computing_structure_solution 'SHELXT (Sheldrick, 2015)'
_diffrn_ambient_environment N~2~
_diffrn_ambient_temperature 100.01(10)
_diffrn_detector 'CCD plate'
_diffrn_detector_area_resol_mean 5.2817
_diffrn_detector_type AtlasS2
_diffrn_measured_fraction_theta_full 1.000
_diffrn_measured_fraction_theta_max 0.971
_diffrn_measurement_details
;
List of Runs (angles in degrees, time in seconds):

  # Type    Start    End  Width  t~exp~   \w     \q     \k     \f   Frames
#--------------------------------------------------------------------------
  1  \w    -65.00  31.00   1.00    5.00    --  -40.91  57.00 -30.00   96
  2  \w    -96.00  -2.00   1.00    5.00    --  -40.91 125.00   0.00   94
  3  \w   -108.00 -19.00   1.00    5.00    --  -40.91 -38.00  90.00   89
  4  \w     53.00  97.00   1.00    5.00    --   40.91-125.00-180.00   44
  5  \w     54.00 107.00   1.00   15.00    --  111.85 -94.00-120.00   53
  6  \w     90.00 116.00   1.00   15.00    --  111.85-125.00-120.00   26
  7  \w     36.00 135.00   1.00   15.00    --  111.85 -30.00  30.00   99
  8  \w     91.00 175.00   1.00   15.00    --  111.85  45.00  60.00   84
  9  \w    108.00 140.00   1.00   15.00    --  111.85 -61.00 150.00   32
 10  \w     97.00 122.00   1.00   15.00    --  111.85-125.00  60.00   25
 11  \w     49.00  76.00   1.00   15.00    --  111.85-125.00  60.00   27
 12  \w     49.00 108.00   1.00   15.00    --  111.85 -94.00  90.00   59
 13  \w     49.00 124.00   1.00   15.00    --  111.85 -30.00 120.00   75
 14  \w     42.00 114.00   1.00   15.00    --  111.85 -61.00 120.00   72
 15  \w     36.00 141.00   1.00   15.00    --  111.85 -77.00 -60.00  105
 16  \w     30.00 149.00   1.00   15.00    --  111.85 -15.00-120.00  119
 17  \w   -112.00 -23.00   1.00    5.00    --  -40.91 -38.00-180.00   89
;
_diffrn_measurement_device 'four-circle diffractometer'
_diffrn_measurement_device_type 'SuperNova, Dual, Cu at zero, AtlasS2'
_diffrn_measurement_method '\w scans'
_diffrn_radiation_monochromator mirror
_diffrn_radiation_probe x-ray
_diffrn_radiation_type 'Cu K\a'
_diffrn_radiation_wavelength 1.54184
_diffrn_reflns_av_R_equivalents 0.0183
_diffrn_reflns_av_unetI/netI 0.0184
_diffrn_reflns_Laue_measured_fraction_full 1.000
_diffrn_reflns_Laue_measured_fraction_max 0.971
_diffrn_reflns_limit_h_max 12
_diffrn_reflns_limit_h_min -12
_diffrn_reflns_limit_k_max 9
_diffrn_reflns_limit_k_min -15
_diffrn_reflns_limit_l_max 15
_diffrn_reflns_limit_l_min -16
_diffrn_reflns_number 10197
_diffrn_reflns_point_group_measured_fraction_full 1.000
_diffrn_reflns_point_group_measured_fraction_max 0.971
_diffrn_reflns_theta_full 67.684
_diffrn_reflns_theta_max 75.995
_diffrn_reflns_theta_min 3.616
_diffrn_source 'micro-focus sealed X-ray tube'
_diffrn_source_type 'SuperNova (Cu) X-ray Source'
_exptl_absorpt_coefficient_mu 15.630
_exptl_absorpt_correction_T_max 0.406
_exptl_absorpt_correction_T_min 0.074
_exptl_absorpt_correction_type gaussian
_exptl_absorpt_process_details
;
CrysAlisPro 1.171.38.46 (Rigaku Oxford Diffraction, 2015)
Numerical absorption correction based on gaussian integration over
a multifaceted crystal model.
Empirical absorption correction using spherical harmonics,
 implemented in SCALE3 ABSPACK scaling algorithm.
;
_exptl_crystal_colour 'clear intense orange'
_exptl_crystal_density_diffrn 1.783
_exptl_crystal_description prism
_exptl_crystal_F_000 784
_exptl_crystal_size_max 0.319
_exptl_crystal_size_mid 0.170
_exptl_crystal_size_min 0.121
_refine_diff_density_max 1.890
_refine_diff_density_min -2.137
_refine_diff_density_rms 0.144
_refine_ls_extinction_coef 0.00075(6)
_refine_ls_extinction_expression Fc^*^=kFc[1+0.001xFc^2^\l^3^/sin(2\q)]^-1/4^
_refine_ls_extinction_method 'SHELXL-2018/1 (Sheldrick 2018)'
_refine_ls_goodness_of_fit_ref 1.148
_refine_ls_hydrogen_treatment constr
_refine_ls_matrix_type full
_refine_ls_number_parameters 390
_refine_ls_number_reflns 6064
_refine_ls_number_restraints 0
_refine_ls_restrained_S_all 1.148
_refine_ls_R_factor_all 0.0257
_refine_ls_R_factor_gt 0.0256
_refine_ls_shift/su_max 0.002
_refine_ls_shift/su_mean 0.000
_refine_ls_structure_factor_coef Fsqd
_refine_ls_weighting_details 'w=1/[\s^2^(Fo^2^)+(0.0425P)^2^+3.0872P] where P=(Fo^2^+2Fc^2^)/3'
_refine_ls_weighting_scheme calc
_refine_ls_wR_factor_gt 0.0673
_refine_ls_wR_factor_ref 0.0674
_reflns_Friedel_coverage 0.000
_reflns_number_gt 6044
_reflns_number_total 6064
_reflns_threshold_expression 'I > 2\s(I)'
_cod_data_source_file c8sc02099j2.cif
_cod_data_source_block rf76b
_cod_depositor_comments 'Adding full bibliography for 1549786--1549792.cif.'
_cod_database_code 1549786
_shelx_shelxl_version_number 2018/1
_shelx_space_group_comment
;
The symmetry employed for this shelxl refinement is uniquely defined
by the following loop, which should always be used as a source of
symmetry information in preference to the above space-group names.
They are only intended as comments.
;
_shelx_estimated_absorpt_t_min 0.082
_shelx_estimated_absorpt_t_max 0.254
_publcif_funding_html
;
;

loop_
_space_group_symop_operation_xyz
'x, y, z'
'-x, -y, -z'

loop_
_atom_site_label
_atom_site_type_symbol
_atom_site_fract_x
_atom_site_fract_y
_atom_site_fract_z
_atom_site_U_iso_or_equiv
_atom_site_adp_type
_atom_site_occupancy
_atom_site_site_symmetry_order
_atom_site_calc_flag
_atom_site_refinement_flags_posn
_atom_site_refinement_flags_adp
U1 U 0.42024(2) 0.26736(2) 0.44456(2) 0.01296(6) Uani 1 1 d . .
O1 O 0.5178(3) 0.3871(2) 0.3052(2) 0.0210(6) Uani 1 1 d . .
O2 O 0.3036(3) 0.2408(2) 0.3358(2) 0.0189(5) Uani 1 1 d . .
O3 O 0.2865(3) 0.3727(2) 0.5157(2) 0.0197(6) Uani 1 1 d . .
O4 O 0.5553(3) 0.1560(2) 0.3887(2) 0.0185(6) Uani 1 1 d . .
O5 O 0.4599(3) 0.2164(3) 0.9880(3) 0.0272(6) Uani 1 1 d . .
H5 H 0.454749 0.182966 0.937220 0.041 Uiso 1 1 calc R U
N1 N 0.6057(4) 0.3470(3) 0.4901(3) 0.0189(7) Uani 1 1 d . .
N2 N 0.4309(3) 0.1949(3) 0.6437(3) 0.0151(6) Uani 1 1 d . .
N3 N 0.2336(3) 0.1397(3) 0.5555(3) 0.0179(6) Uani 1 1 d . .
N4 N 0.5432(4) 0.0768(3) 0.8322(3) 0.0221(7) Uani 1 1 d . .
C1 C 0.6313(4) 0.4342(3) 0.2532(3) 0.0177(8) Uani 1 1 d . .
C2 C 0.6557(4) 0.4863(4) 0.1453(4) 0.0230(8) Uani 1 1 d . .
H2 H 0.589359 0.487516 0.109786 0.028 Uiso 1 1 calc R U
C3 C 0.7744(5) 0.5361(4) 0.0895(4) 0.0288(10) Uani 1 1 d . .
H3 H 0.788522 0.571259 0.016392 0.035 Uiso 1 1 calc R U
C4 C 0.8739(5) 0.5352(4) 0.1397(4) 0.0297(10) Uani 1 1 d . .
H4 H 0.957017 0.567348 0.100240 0.036 Uiso 1 1 calc R U
C5 C 0.8501(4) 0.4872(4) 0.2471(4) 0.0237(8) Uani 1 1 d . .
H5A H 0.915900 0.488783 0.282461 0.028 Uiso 1 1 calc R U
C6 C 0.7300(4) 0.4357(3) 0.3057(4) 0.0182(8) Uani 1 1 d . .
C7 C 0.7061(4) 0.3955(3) 0.4222(4) 0.0201(8) Uani 1 1 d . .
H7 H 0.774264 0.406902 0.451450 0.024 Uiso 1 1 calc R U
C8 C 0.6039(5) 0.3249(4) 0.6068(4) 0.0226(8) Uani 1 1 d . .
H8A H 0.616626 0.391981 0.633105 0.027 Uiso 1 1 calc R U
H8B H 0.683465 0.267324 0.608452 0.027 Uiso 1 1 calc R U
C9 C 0.4655(5) 0.2878(3) 0.6860(4) 0.0222(8) Uani 1 1 d . .
H9A H 0.472064 0.265112 0.761113 0.027 Uiso 1 1 calc R U
H9B H 0.388216 0.350072 0.694698 0.027 Uiso 1 1 calc R U
C10 C 0.2848(4) 0.1769(4) 0.7168(4) 0.0220(8) Uani 1 1 d . .
H10A H 0.220680 0.247285 0.723411 0.026 Uiso 1 1 calc R U
H10B H 0.283200 0.148710 0.793247 0.026 Uiso 1 1 calc R U
C11 C 0.2337(4) 0.0953(4) 0.6677(4) 0.0211(8) Uani 1 1 d . .
H11A H 0.296754 0.024414 0.661728 0.025 Uiso 1 1 calc R U
H11B H 0.137198 0.082975 0.717504 0.025 Uiso 1 1 calc R U
C12 C 0.1243(4) 0.1279(3) 0.5348(4) 0.0188(8) Uani 1 1 d . .
H12 H 0.055256 0.092128 0.593579 0.023 Uiso 1 1 calc R U
C13 C 0.0935(4) 0.1627(3) 0.4326(3) 0.0175(7) Uani 1 1 d . .
C14 C -0.0342(4) 0.1393(3) 0.4303(4) 0.0222(8) Uani 1 1 d . .
H14 H -0.096135 0.104263 0.495278 0.027 Uiso 1 1 calc R U
C15 C -0.0712(4) 0.1660(4) 0.3361(4) 0.0251(9) Uani 1 1 d . .
H15 H -0.157781 0.150212 0.336069 0.030 Uiso 1 1 calc R U
C16 C 0.0212(5) 0.2169(4) 0.2404(4) 0.0228(8) Uani 1 1 d . .
H16 H -0.002734 0.235197 0.174722 0.027 Uiso 1 1 calc R U
C17 C 0.1466(4) 0.2409(3) 0.2404(4) 0.0204(8) Uani 1 1 d . .
H17 H 0.208431 0.274548 0.174333 0.024 Uiso 1 1 calc R U
C18 C 0.1842(4) 0.2164(3) 0.3361(3) 0.0178(7) Uani 1 1 d . .
C19 C 0.5342(5) 0.0923(4) 0.6378(4) 0.0217(8) Uani 1 1 d . .
H19A H 0.630211 0.112957 0.604134 0.026 Uiso 1 1 calc R U
H19B H 0.524689 0.046118 0.584675 0.026 Uiso 1 1 calc R U
C20 C 0.5255(5) 0.0217(4) 0.7459(4) 0.0235(8) Uani 1 1 d . .
H20A H 0.432633 -0.004432 0.777448 0.028 Uiso 1 1 calc R U
H20B H 0.599010 -0.043291 0.727230 0.028 Uiso 1 1 calc R U
C21 C 0.6469(5) 0.0368(4) 0.8649(4) 0.0229(8) Uani 1 1 d . .
H21 H 0.709681 -0.025035 0.830593 0.028 Uiso 1 1 calc R U
C22 C 0.6707(4) 0.0838(4) 0.9530(4) 0.0221(8) Uani 1 1 d . .
C23 C 0.7904(5) 0.0413(4) 0.9812(4) 0.0266(9) Uani 1 1 d . .
H23 H 0.853510 -0.018868 0.943702 0.032 Uiso 1 1 calc R U
C24 C 0.8177(5) 0.0858(4) 1.0627(4) 0.0273(9) Uani 1 1 d . .
H24 H 0.898412 0.055727 1.081591 0.033 Uiso 1 1 calc R U
C25 C 0.7265(5) 0.1746(4) 1.1170(4) 0.0259(9) Uani 1 1 d . .
H25 H 0.746973 0.206703 1.171253 0.031 Uiso 1 1 calc R U
C26 C 0.6062(5) 0.2168(4) 1.0928(3) 0.0228(8) Uani 1 1 d . .
H26 H 0.542793 0.275873 1.132246 0.027 Uiso 1 1 calc R U
C27 C 0.5780(4) 0.1726(3) 1.0102(3) 0.0206(8) Uani 1 1 d . .
N5 N 0.0588(4) 0.7106(3) 0.2799(4) 0.0313(9) Uani 1 1 d . .
C28 C 0.0568(5) 0.6309(4) 0.3614(4) 0.0248(9) Uani 1 1 d . .
H28 H -0.008737 0.643541 0.435222 0.030 Uiso 1 1 calc R U
C29 C 0.1433(4) 0.5318(4) 0.3453(4) 0.0233(8) Uani 1 1 d . .
H29 H 0.137018 0.478034 0.406253 0.028 Uiso 1 1 calc R U
C30 C 0.2402(5) 0.5119(4) 0.2378(4) 0.0287(9) Uani 1 1 d . .
H30 H 0.301531 0.444353 0.223639 0.034 Uiso 1 1 calc R U
C31 C 0.2449(5) 0.5920(4) 0.1532(4) 0.0303(10) Uani 1 1 d . .
H31 H 0.310712 0.581727 0.078982 0.036 Uiso 1 1 calc R U
C32 C 0.1518(5) 0.6889(4) 0.1775(4) 0.0324(10) Uani 1 1 d . .
H32 H 0.154499 0.743094 0.117450 0.039 Uiso 1 1 calc R U

loop_
_atom_site_aniso_label
_atom_site_aniso_U_11
_atom_site_aniso_U_22
_atom_site_aniso_U_33
_atom_site_aniso_U_23
_atom_site_aniso_U_13
_atom_site_aniso_U_12
U1 0.01231(8) 0.01290(8) 0.01500(8) -0.00349(5) -0.00576(5) -0.00141(5)
O1 0.0198(13) 0.0248(15) 0.0224(14) -0.0001(11) -0.0101(11) -0.0087(11)
O2 0.0179(13) 0.0233(14) 0.0196(13) -0.0020(11) -0.0084(11) -0.0090(11)
O3 0.0218(14) 0.0142(13) 0.0228(14) -0.0054(11) -0.0086(11) 0.0025(11)
O4 0.0201(13) 0.0154(13) 0.0210(13) -0.0075(11) -0.0080(11) 0.0010(11)
O5 0.0244(15) 0.0288(17) 0.0293(16) -0.0072(13) -0.0133(13) 0.0056(12)
N1 0.0202(16) 0.0172(16) 0.0248(17) -0.0031(13) -0.0128(14) -0.0045(13)
N2 0.0185(15) 0.0127(15) 0.0157(14) -0.0016(12) -0.0083(12) -0.0008(12)
N3 0.0168(15) 0.0164(16) 0.0211(16) -0.0036(13) -0.0081(13) 0.0002(12)
N4 0.0235(17) 0.0214(18) 0.0236(17) -0.0028(14) -0.0115(14) -0.0011(14)
C1 0.0159(17) 0.0140(18) 0.0230(19) -0.0061(15) -0.0051(15) -0.0021(14)
C2 0.0215(19) 0.028(2) 0.0207(19) -0.0060(16) -0.0057(16) -0.0067(16)
C3 0.032(2) 0.033(3) 0.020(2) -0.0042(18) -0.0032(17) -0.013(2)
C4 0.019(2) 0.038(3) 0.029(2) -0.0081(19) -0.0002(17) -0.0123(18)
C5 0.0157(18) 0.025(2) 0.031(2) -0.0083(17) -0.0075(16) -0.0021(16)
C6 0.0162(17) 0.0132(18) 0.026(2) -0.0067(15) -0.0072(16) -0.0011(14)
C7 0.0182(18) 0.0157(19) 0.031(2) -0.0050(16) -0.0143(16) 0.0009(14)
C8 0.028(2) 0.023(2) 0.026(2) -0.0030(16) -0.0184(17) -0.0069(17)
C9 0.029(2) 0.0161(19) 0.025(2) -0.0064(16) -0.0123(17) -0.0013(16)
C10 0.0202(19) 0.023(2) 0.0220(19) -0.0041(16) -0.0067(15) -0.0002(15)
C11 0.0224(19) 0.020(2) 0.023(2) 0.0034(16) -0.0111(16) -0.0059(15)
C12 0.0179(18) 0.0150(18) 0.0236(19) -0.0034(15) -0.0065(15) -0.0033(14)
C13 0.0177(18) 0.0129(17) 0.0241(19) -0.0037(15) -0.0101(15) -0.0001(14)
C14 0.0187(19) 0.020(2) 0.029(2) -0.0031(16) -0.0081(16) -0.0045(15)
C15 0.0175(19) 0.024(2) 0.038(2) -0.0048(18) -0.0140(17) -0.0023(16)
C16 0.026(2) 0.021(2) 0.028(2) -0.0060(16) -0.0172(17) 0.0010(16)
C17 0.0226(19) 0.0154(18) 0.0245(19) -0.0031(15) -0.0104(16) -0.0005(15)
C18 0.0148(17) 0.0174(19) 0.0239(19) -0.0077(15) -0.0086(15) -0.0013(14)
C19 0.0217(19) 0.021(2) 0.024(2) -0.0072(16) -0.0110(16) 0.0013(16)
C20 0.026(2) 0.019(2) 0.029(2) -0.0049(16) -0.0150(17) 0.0031(16)
C21 0.025(2) 0.022(2) 0.023(2) -0.0035(16) -0.0103(16) -0.0001(16)
C22 0.0190(19) 0.029(2) 0.0207(19) -0.0042(16) -0.0092(16) -0.0026(16)
C23 0.022(2) 0.030(2) 0.028(2) -0.0067(18) -0.0109(17) 0.0035(17)
C24 0.027(2) 0.033(2) 0.026(2) 0.0003(18) -0.0157(18) -0.0042(18)
C25 0.029(2) 0.034(2) 0.0180(18) -0.0012(17) -0.0088(16) -0.0115(19)
C26 0.026(2) 0.023(2) 0.0167(18) -0.0016(15) -0.0034(16) -0.0052(16)
C27 0.0206(19) 0.022(2) 0.0197(18) 0.0030(15) -0.0089(15) -0.0030(16)
N5 0.0242(18) 0.025(2) 0.034(2) 0.0028(16) -0.0006(16) -0.0007(15)
C28 0.0212(19) 0.026(2) 0.023(2) -0.0015(17) -0.0006(16) -0.0069(16)
C29 0.0220(19) 0.024(2) 0.029(2) 0.0048(17) -0.0140(17) -0.0083(16)
C30 0.023(2) 0.028(2) 0.038(2) -0.0094(19) -0.0126(18) 0.0005(17)
C31 0.028(2) 0.034(3) 0.023(2) -0.0076(18) -0.0022(17) -0.0018(19)
C32 0.031(2) 0.031(3) 0.029(2) 0.0073(19) -0.0070(19) -0.0043(19)

loop_
_atom_type_symbol
_atom_type_description
_atom_type_scat_dispersion_real
_atom_type_scat_dispersion_imag
_atom_type_scat_source
C C 0.0181 0.0091 'International Tables Vol C Tables 4.2.6.8 and 6.1.1.4'
H H 0.0000 0.0000 'International Tables Vol C Tables 4.2.6.8 and 6.1.1.4'
N N 0.0311 0.0180 'International Tables Vol C Tables 4.2.6.8 and 6.1.1.4'
O O 0.0492 0.0322 'International Tables Vol C Tables 4.2.6.8 and 6.1.1.4'
U U -4.3638 13.4090 'International Tables Vol C Tables 4.2.6.8 and 6.1.1.4'

loop_
_exptl_crystal_face_index_h
_exptl_crystal_face_index_k
_exptl_crystal_face_index_l
_exptl_crystal_face_perp_dist
0 -8 0 0.1712
-3 4 3 0.1261
-3 4 -6 0.1091
-3 0 -8 0.0947
3 3 -5 0.0891
2 -5 -4 0.1324
-4 5 0 0.1303
-4 -4 -8 0.1280
-6 -2 0 0.1080
6 0 -1 0.0410
1 7 -3 0.1449
-6 -3 -4 0.1308
2 0 8 0.0532
7 0 4 0.0242
-6 -2 -5 0.0972
-6 1 -5 0.0952
1 8 1 0.1426
-7 0 -3 0.0951
2 8 2 0.1404
2 -4 6 0.1143
-1 -8 -1 0.1748
-6 1 0 0.1008
-1 -1 7 0.0765
0 8 1 0.1408
1 0 -7 0.0892

loop_
_geom_angle_atom_site_label_1
_geom_angle_atom_site_label_2
_geom_angle_atom_site_label_3
_geom_angle
O3 U1 O4 173.47(12)
O3 U1 O1 90.94(13)
O4 U1 O1 93.89(12)
O3 U1 O2 93.31(12)
O4 U1 O2 91.51(12)
O1 U1 O2 84.62(10)
O3 U1 N1 90.24(12)
O4 U1 N1 87.23(12)
O1 U1 N1 70.58(11)
O2 U1 N1 155.00(11)
O3 U1 N3 84.13(12)
O4 U1 N3 93.34(12)
O1 U1 N3 154.37(10)
O2 U1 N3 70.64(10)
N1 U1 N3 134.36(11)
O3 U1 N2 86.20(12)
O4 U1 N2 87.27(11)
O1 U1 N2 137.85(10)
O2 U1 N2 137.52(10)
N1 U1 N2 67.40(11)
N3 U1 N2 67.06(10)
C1 O1 U1 144.5(3)
C18 O2 U1 144.7(3)
C27 O5 H5 109.5
C7 N1 C8 115.4(3)
C7 N1 U1 127.9(3)
C8 N1 U1 116.4(2)
C10 N2 C9 107.7(3)
C10 N2 C19 111.7(3)
C9 N2 C19 113.7(3)
C10 N2 U1 106.3(2)
C9 N2 U1 105.2(2)
C19 N2 U1 111.7(2)
C12 N3 C11 114.9(3)
C12 N3 U1 127.4(3)
C11 N3 U1 116.1(2)
C21 N4 C20 117.6(4)
O1 C1 C2 120.6(4)
O1 C1 C6 121.0(4)
C2 C1 C6 118.4(4)
C3 C2 C1 121.3(4)
C3 C2 H2 119.4
C1 C2 H2 119.4
C2 C3 C4 120.5(4)
C2 C3 H3 119.8
C4 C3 H3 119.8
C5 C4 C3 119.2(4)
C5 C4 H4 120.4
C3 C4 H4 120.4
C4 C5 C6 121.3(4)
C4 C5 H5A 119.4
C6 C5 H5A 119.4
C5 C6 C1 119.2(4)
C5 C6 C7 117.9(4)
C1 C6 C7 122.6(4)
N1 C7 C6 128.4(4)
N1 C7 H7 115.8
C6 C7 H7 115.8
N1 C8 C9 111.2(3)
N1 C8 H8A 109.4
C9 C8 H8A 109.4
N1 C8 H8B 109.4
C9 C8 H8B 109.4
H8A C8 H8B 108.0
N2 C9 C8 112.2(3)
N2 C9 H9A 109.2
C8 C9 H9A 109.2
N2 C9 H9B 109.2
C8 C9 H9B 109.2
H9A C9 H9B 107.9
N2 C10 C11 110.5(3)
N2 C10 H10A 109.5
C11 C10 H10A 109.5
N2 C10 H10B 109.5
C11 C10 H10B 109.5
H10A C10 H10B 108.1
N3 C11 C10 108.8(3)
N3 C11 H11A 109.9
C10 C11 H11A 109.9
N3 C11 H11B 109.9
C10 C11 H11B 109.9
H11A C11 H11B 108.3
N3 C12 C13 128.0(4)
N3 C12 H12 116.0
C13 C12 H12 116.0
C14 C13 C18 118.9(4)
C14 C13 C12 117.1(4)
C18 C13 C12 124.0(4)
C15 C14 C13 121.6(4)
C15 C14 H14 119.2
C13 C14 H14 119.2
C14 C15 C16 118.8(4)
C14 C15 H15 120.6
C16 C15 H15 120.6
C17 C16 C15 120.7(4)
C17 C16 H16 119.6
C15 C16 H16 119.6
C16 C17 C18 121.1(4)
C16 C17 H17 119.4
C18 C17 H17 119.4
O2 C18 C17 120.7(4)
O2 C18 C13 120.5(4)
C17 C18 C13 118.8(4)
N2 C19 C20 118.8(3)
N2 C19 H19A 107.6
C20 C19 H19A 107.6
N2 C19 H19B 107.6
C20 C19 H19B 107.6
H19A C19 H19B 107.1
N4 C20 C19 114.6(4)
N4 C20 H20A 108.6
C19 C20 H20A 108.6
N4 C20 H20B 108.6
C19 C20 H20B 108.6
H20A C20 H20B 107.6
N4 C21 C22 121.7(4)
N4 C21 H21 119.2
C22 C21 H21 119.2
C23 C22 C27 118.6(4)
C23 C22 C21 119.6(4)
C27 C22 C21 121.8(4)
C24 C23 C22 121.0(4)
C24 C23 H23 119.5
C22 C23 H23 119.5
C23 C24 C25 119.7(4)
C23 C24 H24 120.1
C25 C24 H24 120.1
C26 C25 C24 120.6(4)
C26 C25 H25 119.7
C24 C25 H25 119.7
C25 C26 C27 120.0(4)
C25 C26 H26 120.0
C27 C26 H26 120.0
O5 C27 C26 118.5(4)
O5 C27 C22 121.5(4)
C26 C27 C22 120.0(4)
C32 N5 C28 115.7(4)
N5 C28 C29 124.3(4)
N5 C28 H28 117.8
C29 C28 H28 117.8
C28 C29 C30 118.6(4)
C28 C29 H29 120.7
C30 C29 H29 120.7
C31 C30 C29 118.3(4)
C31 C30 H30 120.9
C29 C30 H30 120.9
C30 C31 C32 118.8(4)
C30 C31 H31 120.6
C32 C31 H31 120.6
N5 C32 C31 124.2(4)
N5 C32 H32 117.9
C31 C32 H32 117.9

loop_
_geom_bond_atom_site_label_1
_geom_bond_atom_site_label_2
_geom_bond_distance
U1 O3 1.783(3)
U1 O4 1.787(3)
U1 O1 2.222(3)
U1 O2 2.240(3)
U1 N1 2.584(3)
U1 N3 2.599(3)
U1 N2 2.625(3)
O1 C1 1.316(5)
O2 C18 1.321(5)
O5 C27 1.355(5)
O5 H5 0.8400
N1 C7 1.271(6)
N1 C8 1.479(5)
N2 C10 1.490(5)
N2 C9 1.493(5)
N2 C19 1.497(5)
N3 C12 1.288(5)
N3 C11 1.469(5)
N4 C21 1.284(6)
N4 C20 1.459(5)
C1 C2 1.399(6)
C1 C6 1.417(6)
C2 C3 1.381(6)
C2 H2 0.9500
C3 C4 1.398(7)
C3 H3 0.9500
C4 C5 1.377(7)
C4 H4 0.9500
C5 C6 1.409(6)
C5 H5A 0.9500
C6 C7 1.454(6)
C7 H7 0.9500
C8 C9 1.525(6)
C8 H8A 0.9900
C8 H8B 0.9900
C9 H9A 0.9900
C9 H9B 0.9900
C10 C11 1.526(6)
C10 H10A 0.9900
C10 H10B 0.9900
C11 H11A 0.9900
C11 H11B 0.9900
C12 C13 1.452(6)
C12 H12 0.9500
C13 C14 1.413(6)
C13 C18 1.416(6)
C14 C15 1.379(6)
C14 H14 0.9500
C15 C16 1.400(6)
C15 H15 0.9500
C16 C17 1.382(6)
C16 H16 0.9500
C17 C18 1.398(6)
C17 H17 0.9500
C19 C20 1.520(6)
C19 H19A 0.9900
C19 H19B 0.9900
C20 H20A 0.9900
C20 H20B 0.9900
C21 C22 1.455(6)
C21 H21 0.9500
C22 C23 1.406(6)
C22 C27 1.409(6)
C23 C24 1.381(6)
C23 H23 0.9500
C24 C25 1.391(7)
C24 H24 0.9500
C25 C26 1.384(6)
C25 H25 0.9500
C26 C27 1.397(6)
C26 H26 0.9500
N5 C32 1.334(6)
N5 C28 1.339(6)
C28 C29 1.375(6)
C28 H28 0.9500
C29 C30 1.391(7)
C29 H29 0.9500
C30 C31 1.365(7)
C30 H30 0.9500
C31 C32 1.389(7)
C31 H31 0.9500
C32 H32 0.9500

loop_
_geom_torsion_atom_site_label_1
_geom_torsion_atom_site_label_2
_geom_torsion_atom_site_label_3
_geom_torsion_atom_site_label_4
_geom_torsion
U1 O1 C1 C2 162.1(3)
U1 O1 C1 C6 -19.4(7)
O1 C1 C2 C3 -180.0(4)
C6 C1 C2 C3 1.5(6)
C1 C2 C3 C4 0.2(7)
C2 C3 C4 C5 -2.1(7)
C3 C4 C5 C6 2.3(7)
C4 C5 C6 C1 -0.6(6)
C4 C5 C6 C7 -174.7(4)
O1 C1 C6 C5 -179.8(4)
C2 C1 C6 C5 -1.3(6)
O1 C1 C6 C7 -6.0(6)
C2 C1 C6 C7 172.5(4)
C8 N1 C7 C6 -174.8(4)
U1 N1 C7 C6 11.5(6)
C5 C6 C7 N1 180.0(4)
C1 C6 C7 N1 6.1(7)
C7 N1 C8 C9 168.7(4)
U1 N1 C8 C9 -16.8(4)
C10 N2 C9 C8 -171.3(3)
C19 N2 C9 C8 64.4(4)
U1 N2 C9 C8 -58.2(3)
N1 C8 C9 N2 52.1(5)
C9 N2 C10 C11 171.1(3)
C19 N2 C10 C11 -63.4(4)
U1 N2 C10 C11 58.7(3)
C12 N3 C11 C10 -137.1(4)
U1 N3 C11 C10 29.6(4)
N2 C10 C11 N3 -60.5(4)
C11 N3 C12 C13 -180.0(4)
U1 N3 C12 C13 15.0(6)
N3 C12 C13 C14 179.5(4)
N3 C12 C13 C18 0.4(7)
C18 C13 C14 C15 1.0(6)
C12 C13 C14 C15 -178.1(4)
C13 C14 C15 C16 0.4(7)
C14 C15 C16 C17 -0.5(7)
C15 C16 C17 C18 -0.8(6)
U1 O2 C18 C17 160.9(3)
U1 O2 C18 C13 -20.6(7)
C16 C17 C18 O2 -179.2(4)
C16 C17 C18 C13 2.3(6)
C14 C13 C18 O2 179.1(4)
C12 C13 C18 O2 -1.8(6)
C14 C13 C18 C17 -2.3(6)
C12 C13 C18 C17 176.7(4)
C10 N2 C19 C20 -44.1(5)
C9 N2 C19 C20 78.0(5)
U1 N2 C19 C20 -163.0(3)
C21 N4 C20 C19 -119.5(4)
N2 C19 C20 N4 -59.7(5)
C20 N4 C21 C22 -178.0(4)
N4 C21 C22 C23 -176.2(4)
N4 C21 C22 C27 2.7(7)
C27 C22 C23 C24 -0.4(7)
C21 C22 C23 C24 178.5(4)
C22 C23 C24 C25 -0.7(7)
C23 C24 C25 C26 2.1(7)
C24 C25 C26 C27 -2.3(7)
C25 C26 C27 O5 -179.5(4)
C25 C26 C27 C22 1.1(6)
C23 C22 C27 O5 -179.2(4)
C21 C22 C27 O5 2.0(6)
C23 C22 C27 C26 0.2(6)
C21 C22 C27 C26 -178.7(4)
C32 N5 C28 C29 0.4(7)
N5 C28 C29 C30 0.2(7)
C28 C29 C30 C31 0.1(7)
C29 C30 C31 C32 -0.9(7)
C28 N5 C32 C31 -1.4(8)
C30 C31 C32 N5 1.7(8)
